data_7243243
loop_
_publ_author_name
'Bereczki, Laura'
'Zodge, Amit'
'K\>or\"osi, M\'arton'
'Holczbauer, Tam\'as'
'De, Sourav'
'Sz\'ekely, Edit'
'Bombicz, Petra'

_publ_section_title
;
 A bug in enantiomer separation: double salt formation -- diastereomeric
 and double salt structures of 1-cyclohexylethylammonium 2- and
 4-chloromandelate
;
_journal_issue 31
_journal_name_full CrystEngComm
_journal_page_first 5367
_journal_page_last 5376
_journal_paper_doi 10.1039/D1CE00145K
_journal_volume 23
_journal_year 2021
_chemical_absolute_configuration rmad
_chemical_formula_moiety 'C8 H18 N 1+, C8 H6 Cl O3 1-'
_chemical_formula_sum 'C16 H24 Cl N O3'
_chemical_formula_weight 313.81
_chemical_melting_point 420(1)
_chemical_name_common
;
(S)-(1-cyclohexylethyl)ammonium (R,S)-2-chloromandelate
;
_chemical_name_systematic
;
(S)-(1-cyclohexylethyl)ammonium (R,S)-2-(2-chlorophenyl)-2-hydroxyacetate
;
_space_group_crystal_system monoclinic
_space_group_IT_number 4
_space_group_name_Hall 'P 2yb'
_space_group_name_H-M_alt 'P 1 21 1'
_atom_sites_solution_hydrogens geom
_atom_sites_solution_primary direct
_atom_sites_solution_secondary difmap
_audit_creation_method SHELXL-2014/7
_audit_update_record
;
2021-01-29 deposited with the CCDC.	2021-07-05 downloaded from the CCDC.
;
_cell_angle_alpha 90
_cell_angle_beta 90.277(6)
_cell_angle_gamma 90
_cell_formula_units_Z 8
_cell_length_a 9.6370(2)
_cell_length_b 25.3851(6)
_cell_length_c 13.5859(3)
_cell_measurement_reflns_used 24104
_cell_measurement_temperature 103(2)
_cell_measurement_theta_max 72.300
_cell_measurement_theta_min 3.255
_cell_volume 3323.56(13)
_computing_cell_refinement
;
RAPID-AUTO (Rigaku Corp., Tokyo, Japan, 2015)
;
_computing_data_collection
;
RAPID-AUTO (Rigaku Corp., Tokyo, Japan, 2015)
;
_computing_data_reduction
;
RAPID-AUTO (Rigaku Corp., Tokyo, Japan, 2015)
;
_computing_molecular_graphics
;
Spek, A.L. (2003). J.Appl.Cryst. 36,7-13.
;
_computing_publication_material
;
C. F. Macrae, J. Appl. Cryst., 41, 466-470, 2008
;
_computing_structure_refinement 'SHELXL-2014/7 (Sheldrick, 2014)'
_computing_structure_solution
;
  Sheldrick, G. M. (2015). Acta Cryst. A71, 3-8.
;
_diffrn_ambient_temperature 103(2)
_diffrn_detector_area_resol_mean 10.0000
_diffrn_measured_fraction_theta_full 0.989
_diffrn_measured_fraction_theta_max 0.988
_diffrn_measurement_device_type RAXIS-RAPID
_diffrn_measurement_method dtprofit.ref
_diffrn_radiation_type CuK\a
_diffrn_radiation_wavelength 1.54178
_diffrn_reflns_av_R_equivalents 0.0777
_diffrn_reflns_av_unetI/netI 0.1044
_diffrn_reflns_Laue_measured_fraction_full 0.989
_diffrn_reflns_Laue_measured_fraction_max 0.988
_diffrn_reflns_limit_h_max 11
_diffrn_reflns_limit_h_min -11
_diffrn_reflns_limit_k_max 30
_diffrn_reflns_limit_k_min -30
_diffrn_reflns_limit_l_max 16
_diffrn_reflns_limit_l_min -16
_diffrn_reflns_number 25816
_diffrn_reflns_point_group_measured_fraction_full 0.888
_diffrn_reflns_point_group_measured_fraction_max 0.886
_diffrn_reflns_theta_full 67.679
_diffrn_reflns_theta_max 68.238
_diffrn_reflns_theta_min 3.253
_diffrn_source 'Sealed Tube'
_exptl_absorpt_coefficient_mu 2.113
_exptl_absorpt_correction_T_max 0.992
_exptl_absorpt_correction_T_min 0.973
_exptl_absorpt_correction_type numerical
_exptl_absorpt_process_details
;
  NUMABS, Numerical Absorption correction Program (T.Higashi, 2011)
;
_exptl_crystal_colour colorless
_exptl_crystal_density_diffrn 1.254
_exptl_crystal_description platelet
_exptl_crystal_F_000 1344
_exptl_crystal_size_max 0.47
_exptl_crystal_size_mid 0.44
_exptl_crystal_size_min 0.18
_exptl_transmission_factor_max 0.992144
_exptl_transmission_factor_min 0.972722
_refine_diff_density_max 1.429
_refine_diff_density_min -0.596
_refine_diff_density_rms 0.104
_refine_ls_abs_structure_details
;
 Flack x determined using 2072 quotients [(I+)-(I-)]/[(I+)+(I-)]
 (Parsons, Flack and Wagner, Acta Cryst. B69 (2013) 249-259).
;
_refine_ls_abs_structure_Flack 0.189(14)
_refine_ls_extinction_method none
_refine_ls_goodness_of_fit_ref 1.023
_refine_ls_hydrogen_treatment constr
_refine_ls_matrix_type full
_refine_ls_number_parameters 835
_refine_ls_number_reflns 25816
_refine_ls_number_restraints 235
_refine_ls_restrained_S_all 1.027
_refine_ls_R_factor_all 0.1228
_refine_ls_R_factor_gt 0.1070
_refine_ls_shift/su_max 0.000
_refine_ls_shift/su_mean 0.000
_refine_ls_structure_factor_coef Fsqd
_refine_ls_weighting_details 'w=1/[\s^2^(Fo^2^)+(0.1862P)^2^+5.1105P] where P=(Fo^2^+2Fc^2^)/3'
_refine_ls_weighting_scheme calc
_refine_ls_wR_factor_gt 0.2808
_refine_ls_wR_factor_ref 0.3010
_reflns_Friedel_coverage 0.751
_reflns_Friedel_fraction_full 0.781
_reflns_Friedel_fraction_max 0.779
_reflns_number_gt 19821
_reflns_number_total 25816
_reflns_threshold_expression 'I > 2\s(I)'
_cod_data_source_file d1ce00145k2.cif
_cod_data_source_block shelx_CCDC1
_cod_depositor_comments 'Adding full bibliography for 7243242--7243247.cif.'
_cod_original_sg_symbol_H-M 'P 21'
_cod_database_code 7243243
_shelx_space_group_comment
;
The symmetry employed for this shelxl refinement is uniquely defined
by the following loop, which should always be used as a source of
symmetry information in preference to the above space-group names.
They are only intended as comments.
;
_shelx_estimated_absorpt_t_min 0.973
_shelx_estimated_absorpt_t_max 0.992

loop_
_space_group_symop_operation_xyz
'x, y, z'
'-x, y+1/2, -z'

loop_
_atom_site_label
_atom_site_type_symbol
_atom_site_fract_x
_atom_site_fract_y
_atom_site_fract_z
_atom_site_U_iso_or_equiv
_atom_site_adp_type
_atom_site_occupancy
_atom_site_site_symmetry_order
_atom_site_calc_flag
_atom_site_refinement_flags_posn
_atom_site_refinement_flags_adp
_atom_site_refinement_flags_occupancy
_atom_site_disorder_assembly
_atom_site_disorder_group
Cl1C Cl 0.7896(4) 0.16510(15) 0.8284(2) 0.0668(12) Uani 1 1 d . . . . .
Cl1D Cl 0.6076(4) 0.16228(15) 0.3279(2) 0.0584(10) Uani 1 1 d . . . . .
Cl1B Cl 0.1069(4) 0.34407(18) 0.9110(3) 0.0725(13) Uani 1 1 d . . . . .
Cl1A Cl 0.3195(5) 0.32761(19) 1.4150(3) 0.0850(15) Uani 1 1 d . . . . .
O2D O 0.7950(9) 0.2266(4) 0.4819(6) 0.046(2) Uani 1 1 d . . . . .
O2A O 0.0635(9) 0.2675(4) 1.2633(6) 0.047(2) Uani 1 1 d . . . . .
O1A O 0.0906(9) 0.2514(3) 1.1025(5) 0.042(2) Uani 1 1 d . . . . .
O1C O 0.5984(9) 0.2483(4) 1.1383(6) 0.046(2) Uani 1 1 d . . . . .
O1D O 0.7616(9) 0.2402(4) 0.6419(7) 0.051(3) Uani 1 1 d . . . . .
O2B O 0.2959(9) 0.2774(4) 0.7616(6) 0.045(2) Uani 1 1 d . . . . .
O1B O 0.2568(9) 0.2567(4) 0.6037(6) 0.049(2) Uani 1 1 d D . . . .
O3A O 0.3448(9) 0.2960(4) 1.1015(6) 0.049(2) Uani 1 1 d . . . . .
H3A H 0.426517 0.288798 1.111769 0.073 Uiso 1 1 calc R U . . .
O2C O 0.5586(9) 0.2265(4) 0.9825(5) 0.043(2) Uani 1 1 d . . . . .
N1A N 0.7752(11) 0.2763(4) 1.2973(7) 0.042(3) Uani 1 1 d . . . . .
H1A1 H 0.861330 0.275812 1.273939 0.063 Uiso 1 1 calc R U . . .
H1A2 H 0.715957 0.267595 1.249466 0.063 Uiso 1 1 calc R U . . .
H1A3 H 0.768126 0.253215 1.346353 0.063 Uiso 1 1 calc R U . . .
O3B O -0.0016(9) 0.2925(3) 0.6101(6) 0.043(2) Uani 1 1 d . . . . .
H3B H -0.034188 0.262627 0.611149 0.064 Uiso 1 1 calc R U . . .
N1B N 0.5763(11) 0.2725(4) 0.7949(7) 0.040(3) Uani 1 1 d . . . . .
H1B1 H 0.644032 0.260980 0.756129 0.060 Uiso 1 1 calc R U . . .
H1B2 H 0.497466 0.274204 0.760627 0.060 Uiso 1 1 calc R U . . .
H1B3 H 0.565967 0.250539 0.845288 0.060 Uiso 1 1 calc R U . . .
O3D O 0.4980(9) 0.2097(4) 0.6321(5) 0.046(2) Uani 1 1 d D . . . .
H3D H 0.427853 0.226128 0.617071 0.070 Uiso 1 1 calc DR U . . .
O3C O 0.8470(9) 0.1986(4) 1.1405(6) 0.049(3) Uani 1 1 d . . . . .
H3C H 0.928307 0.205963 1.129395 0.074 Uiso 1 1 calc R U . . .
N1C N 0.2695(11) 0.2250(4) 0.9434(7) 0.043(3) Uani 1 1 d . . . . .
H1C1 H 0.353563 0.223613 0.970732 0.065 Uiso 1 1 calc R U . . .
H1C2 H 0.208492 0.236187 0.987636 0.065 Uiso 1 1 calc R U . . .
H1C3 H 0.270767 0.247149 0.892597 0.065 Uiso 1 1 calc R U . . .
N1D N 0.0786(11) 0.2212(4) 0.4533(7) 0.045(3) Uani 1 1 d . . . . .
H1D1 H 0.131982 0.233296 0.501976 0.067 Uiso 1 1 calc R U . . .
H1D2 H -0.009064 0.219654 0.473485 0.067 Uiso 1 1 calc R U . . .
H1D3 H 0.084421 0.242802 0.401862 0.067 Uiso 1 1 calc R U . . .
C1A C 0.1366(14) 0.2702(5) 1.1825(9) 0.043(3) Uani 1 1 d . . . . .
C1D C 0.7228(13) 0.2243(5) 0.5590(8) 0.036(3) Uani 1 1 d . . . . .
C2A C 0.2683(15) 0.2941(6) 1.1943(9) 0.047(4) Uani 1 1 d . . . . .
H2A H 0.322522 0.275445 1.244566 0.057 Uiso 1 1 calc R U . . .
C9C C 0.2296(14) 0.1722(5) 0.9089(8) 0.040(3) Uani 1 1 d . . . . .
H9C H 0.148100 0.176596 0.866302 0.048 Uiso 1 1 calc R U . . .
C1B C 0.2216(14) 0.2778(5) 0.6851(9) 0.038(3) Uani 1 1 d . . . . .
C9A C 0.7425(13) 0.3292(5) 1.3335(9) 0.042(3) Uani 1 1 d . . . . .
H9A H 0.665132 0.325321 1.379441 0.051 Uiso 1 1 calc R U . . .
C11A C 0.6891(14) 0.3644(5) 1.2468(9) 0.046(3) Uani 1 1 d . . . . .
H11A H 0.610618 0.345931 1.216204 0.055 Uiso 1 1 calc R U . . .
C3D C 0.5926(14) 0.1434(5) 0.5262(10) 0.046(4) Uani 1 1 d . . . . .
C1C C 0.6288(15) 0.2262(5) 1.0577(8) 0.044(4) Uani 1 1 d . . . . .
C3B C 0.0933(13) 0.3622(5) 0.7102(9) 0.040(3) Uani 1 1 d . . . . .
C2B C 0.0744(14) 0.3008(5) 0.6937(8) 0.041(3) Uani 1 1 d . . . . .
H2B H 0.026957 0.285191 0.750346 0.049 Uiso 1 1 calc R U . . .
C3A C 0.2450(14) 0.3540(6) 1.2259(10) 0.051(4) Uani 1 1 d . . . . .
C3C C 0.7423(13) 0.1416(5) 1.0193(9) 0.043(3) Uani 1 1 d . . . . .
C2D C 0.5781(13) 0.2011(5) 0.5481(8) 0.042(3) Uani 1 1 d . U . . .
H2D H 0.532018 0.218026 0.491988 0.050 Uiso 1 1 calc R U . . .
C2C C 0.7714(13) 0.1977(5) 1.0508(9) 0.041(3) Uani 1 1 d . . . . .
H2C H 0.826887 0.214874 0.999812 0.049 Uiso 1 1 calc R U . . .
C9B C 0.6130(14) 0.3270(5) 0.8333(9) 0.047(4) Uani 1 1 d . . . . .
H9B H 0.560287 0.333308 0.893646 0.056 Uiso 1 1 calc R U . . .
C8C C 0.7013(14) 0.1034(6) 1.0918(10) 0.048(4) Uani 1 1 d . . . . .
H8C H 0.694279 0.113793 1.157197 0.057 Uiso 1 1 calc R U . . .
C4D C 0.6105(14) 0.1224(5) 0.4320(10) 0.048(4) Uani 1 1 d . . . . .
C11C C 0.1856(15) 0.1372(5) 0.9955(10) 0.051(4) Uani 1 1 d . . . . .
H11C H 0.111355 0.156021 1.029759 0.061 Uiso 1 1 calc R U . . .
C9D C 0.1255(14) 0.1683(5) 0.4247(9) 0.048(3) Uani 1 1 d D . . . .
H9D H 0.061422 0.151218 0.378433 0.057 Uiso 1 1 calc R U . A 1
C4B C 0.1065(16) 0.3836(7) 0.8046(11) 0.067(5) Uani 1 1 d . . . . .
C8A C 0.2039(14) 0.3883(6) 1.1619(11) 0.052(4) Uani 1 1 d . . . . .
H8A H 0.196591 0.377371 1.096773 0.063 Uiso 1 1 calc R U . . .
C11B C 0.5695(16) 0.3683(5) 0.7564(10) 0.052(4) Uani 1 1 d . U . . .
H11B H 0.471141 0.362942 0.740865 0.063 Uiso 1 1 calc R U . . .
C13C C 0.2517(18) 0.0956(6) 1.1568(10) 0.064(5) Uani 1 1 d . . . . .
H13A H 0.180000 0.114976 1.191285 0.076 Uiso 1 1 calc R U . . .
H13B H 0.327733 0.089473 1.202415 0.076 Uiso 1 1 calc R U . . .
C4C C 0.7423(14) 0.1225(7) 0.9230(10) 0.053(4) Uani 1 1 d . . . . .
C5D C 0.6319(16) 0.0696(7) 0.4165(12) 0.065(5) Uani 1 1 d . . . . .
H5D H 0.647776 0.056710 0.353439 0.078 Uiso 1 1 calc R U . . .
C10A C 0.8604(15) 0.3508(5) 1.3905(9) 0.047(3) Uani 1 1 d . . . . .
H10A H 0.896001 0.324255 1.434074 0.070 Uiso 1 1 calc R U . . .
H10B H 0.829504 0.380536 1.428269 0.070 Uiso 1 1 calc R U . . .
H10C H 0.932128 0.361790 1.346225 0.070 Uiso 1 1 calc R U . . .
C14C C 0.1919(19) 0.0414(7) 1.1203(11) 0.070(5) Uani 1 1 d . . . . .
H14A H 0.265653 0.020621 1.091228 0.083 Uiso 1 1 calc R U . . .
H14B H 0.155106 0.021892 1.175774 0.083 Uiso 1 1 calc R U . . .
C16C C 0.1223(15) 0.0837(5) 0.9598(9) 0.049(4) Uani 1 1 d . . . . .
H16A H 0.042087 0.090576 0.918360 0.059 Uiso 1 1 calc R U . . .
H16B H 0.190315 0.064947 0.920762 0.059 Uiso 1 1 calc R U . . .
C13A C 0.7468(18) 0.4065(6) 1.0844(11) 0.067(5) Uani 1 1 d . . . . .
H13C H 0.676507 0.387339 1.047649 0.080 Uiso 1 1 calc R U . . .
H13D H 0.822493 0.414235 1.039912 0.080 Uiso 1 1 calc R U . . .
C7D C 0.6120(16) 0.0549(6) 0.5890(12) 0.063(5) Uani 1 1 d . . . . .
H7D H 0.613922 0.031909 0.642242 0.076 Uiso 1 1 calc R U . . .
C8D C 0.5922(15) 0.1070(6) 0.6039(11) 0.054(4) Uani 1 1 d . . . . .
H8D H 0.577814 0.119132 0.667627 0.065 Uiso 1 1 calc R U . . .
C12A C 0.7995(16) 0.3724(6) 1.1664(9) 0.058(4) Uani 1 1 d . . . . .
H12A H 0.881236 0.388565 1.195447 0.070 Uiso 1 1 calc R U . . .
H12B H 0.826452 0.338412 1.140091 0.070 Uiso 1 1 calc R U . . .
C4A C 0.2630(16) 0.3701(7) 1.3191(11) 0.066(5) Uani 1 1 d . . . . .
C7B C 0.1066(16) 0.4485(6) 0.6464(12) 0.062(5) Uani 1 1 d . . . . .
H7B H 0.109287 0.471274 0.592814 0.074 Uiso 1 1 calc R U . . .
C16B C 0.5854(19) 0.4223(6) 0.8013(11) 0.065(4) Uani 1 1 d . U . . .
H16C H 0.529734 0.424196 0.860476 0.078 Uiso 1 1 calc R U . . .
H16D H 0.681628 0.427458 0.820255 0.078 Uiso 1 1 calc R U . . .
C16A C 0.6350(15) 0.4181(5) 1.2836(10) 0.050(4) Uani 1 1 d . . . . .
H16I H 0.563657 0.412493 1.332588 0.059 Uiso 1 1 calc R U . . .
H16J H 0.710350 0.437455 1.314416 0.059 Uiso 1 1 calc R U . . .
C7C C 0.6731(16) 0.0535(7) 1.0679(12) 0.065(5) Uani 1 1 d . . . . .
H7C H 0.657875 0.029126 1.117791 0.078 Uiso 1 1 calc R U . . .
C14A C 0.6842(18) 0.4587(5) 1.1217(11) 0.060(4) Uani 1 1 d . . . . .
H14C H 0.757795 0.480336 1.149168 0.072 Uiso 1 1 calc R U . . .
H14D H 0.644237 0.477668 1.066339 0.072 Uiso 1 1 calc R U . . .
C6C C 0.6660(17) 0.0377(6) 0.9736(12) 0.062(4) Uani 1 1 d . . . . .
H6C H 0.636598 0.003868 0.957515 0.074 Uiso 1 1 calc R U . . .
C8B C 0.0921(16) 0.3941(6) 0.6329(12) 0.061(5) Uani 1 1 d . . . . .
H8B H 0.081724 0.380309 0.569813 0.074 Uiso 1 1 calc R U . . .
C10D C 0.2683(15) 0.1735(6) 0.3840(11) 0.060(4) Uani 1 1 d . . . . .
H10D H 0.270389 0.201715 0.337108 0.090 Uiso 1 1 calc R U . . .
H10E H 0.294166 0.141159 0.352286 0.090 Uiso 1 1 calc R U . . .
H10F H 0.332414 0.180824 0.436595 0.090 Uiso 1 1 calc R U . . .
C6D C 0.6293(18) 0.0362(7) 0.4959(15) 0.080(6) Uani 1 1 d . . . . .
H6D H 0.639524 0.000180 0.485932 0.096 Uiso 1 1 calc R U . . .
C15A C 0.5748(16) 0.4508(6) 1.1980(10) 0.061(4) Uani 1 1 d . . . . .
H15A H 0.495894 0.432618 1.169275 0.073 Uiso 1 1 calc R U . . .
H15B H 0.543297 0.484699 1.222231 0.073 Uiso 1 1 calc R U . . .
C12C C 0.3016(16) 0.1272(6) 1.0722(9) 0.054(4) Uani 1 1 d . . . . .
H12C H 0.377779 0.108817 1.040899 0.065 Uiso 1 1 calc R U . . .
H12D H 0.336453 0.160742 1.096048 0.065 Uiso 1 1 calc R U . . .
C5B C 0.124(2) 0.4372(7) 0.8214(15) 0.083(6) Uani 1 1 d . . . . .
H5B H 0.139128 0.451048 0.883848 0.100 Uiso 1 1 calc R U . . .
C7A C 0.1701(16) 0.4395(7) 1.1824(14) 0.071(5) Uani 1 1 d . . . . .
H7A H 0.140504 0.462103 1.132606 0.086 Uiso 1 1 calc R U . . .
C10C C 0.3452(15) 0.1501(6) 0.8453(9) 0.058(4) Uani 1 1 d . . . . .
H10G H 0.376008 0.176719 0.800209 0.087 Uiso 1 1 calc R U . . .
H10H H 0.311136 0.120299 0.809142 0.087 Uiso 1 1 calc R U . . .
H10I H 0.421295 0.139422 0.886541 0.087 Uiso 1 1 calc R U . . .
C6B C 0.1166(18) 0.4674(7) 0.7408(17) 0.088(7) Uani 1 1 d . . . . .
H6B H 0.118595 0.503698 0.749323 0.105 Uiso 1 1 calc R U . . .
C5C C 0.7028(18) 0.0723(7) 0.9027(12) 0.069(5) Uani 1 1 d . . . . .
H5C H 0.700942 0.061306 0.837380 0.082 Uiso 1 1 calc R U . . .
C5A C 0.235(2) 0.4207(8) 1.3493(14) 0.092(7) Uani 1 1 d . . . . .
H5A H 0.251933 0.430999 1.413989 0.111 Uiso 1 1 calc R U . . .
C15C C 0.0797(15) 0.0500(6) 1.0460(10) 0.057(4) Uani 1 1 d . . . . .
H15C H 0.001455 0.066585 1.078258 0.068 Uiso 1 1 calc R U . . .
H15D H 0.048938 0.016095 1.021437 0.068 Uiso 1 1 calc R U . . .
C14B C 0.6305(19) 0.4626(6) 0.6375(11) 0.073(5) Uani 1 1 d D U . . .
H14I H 0.607852 0.491585 0.593786 0.087 Uiso 1 1 calc R U . B 3
H14J H 0.728653 0.464293 0.653363 0.087 Uiso 1 1 calc R U . B 3
C15B C 0.5425(17) 0.4659(6) 0.7329(11) 0.066(4) Uani 1 1 d D U . . .
H15E H 0.556974 0.499741 0.764567 0.079 Uiso 1 1 calc R U . . .
H15F H 0.444773 0.462604 0.716793 0.079 Uiso 1 1 calc R U . . .
C12B C 0.650(2) 0.3646(6) 0.6621(11) 0.085(6) Uani 1 1 d D U . . .
H12E H 0.636273 0.330288 0.632326 0.102 Uiso 1 1 calc R U . C 3
H12F H 0.748233 0.369209 0.675300 0.102 Uiso 1 1 calc R U . C 3
C6A C 0.1809(18) 0.4570(7) 1.2788(15) 0.075(6) Uani 1 1 d . . . . .
H6A H 0.153893 0.490852 1.296768 0.091 Uiso 1 1 calc R U . . .
C10B C 0.7575(14) 0.3255(6) 0.8579(9) 0.053(4) Uani 1 1 d . . . . .
H10J H 0.811247 0.323809 0.798719 0.080 Uiso 1 1 calc R U . . .
H10K H 0.776288 0.295005 0.897611 0.080 Uiso 1 1 calc R U . . .
H10L H 0.781872 0.356694 0.894039 0.080 Uiso 1 1 calc R U . . .
C11D C 0.157(3) 0.1338(10) 0.5151(18) 0.039(6) Uani 0.502(19) 1 d D U P D 1
H11D H 0.247999 0.149061 0.530200 0.047 Uiso 0.502(19) 1 calc R U P D 1
C12D C 0.105(5) 0.1385(13) 0.605(2) 0.076(11) Uani 0.502(19) 1 d D U P D 1
H12G H 0.045386 0.169398 0.602941 0.091 Uiso 0.502(19) 1 calc R U P D 1
H12H H 0.182369 0.147689 0.647387 0.091 Uiso 0.502(19) 1 calc R U P D 1
C16D C 0.206(3) 0.0792(9) 0.499(2) 0.048(8) Uani 0.502(19) 1 d D U P D 1
H16E H 0.294769 0.080823 0.465236 0.058 Uiso 0.502(19) 1 calc R U P D 1
H16F H 0.141147 0.061710 0.454892 0.058 Uiso 0.502(19) 1 calc R U P D 1
C13D C 0.019(5) 0.0951(18) 0.665(3) 0.062(12) Uani 0.502(19) 1 d D U P D 1
H13E H -0.078830 0.096937 0.647031 0.075 Uiso 0.502(19) 1 calc R U P D 1
H13F H 0.027610 0.101125 0.734952 0.075 Uiso 0.502(19) 1 calc R U P D 1
C14D C 0.082(4) 0.0376(19) 0.636(3) 0.060(11) Uani 0.502(19) 1 d D U P D 1
H14E H 0.087244 0.015566 0.694228 0.072 Uiso 0.502(19) 1 calc R U P D 1
H14F H 0.021410 0.020374 0.588492 0.072 Uiso 0.502(19) 1 calc R U P D 1
C15D C 0.224(3) 0.0447(12) 0.593(2) 0.068(10) Uani 0.502(19) 1 d D U P D 1
H15G H 0.263906 0.010774 0.576122 0.082 Uiso 0.502(19) 1 calc R U P D 1
H15H H 0.284877 0.062030 0.639849 0.082 Uiso 0.502(19) 1 calc R U P D 1
C15E C 0.044(4) 0.0340(12) 0.533(2) 0.076(9) Uani 0.498(19) 1 d D U P D 2
H15I H 0.051622 -0.001312 0.506387 0.091 Uiso 0.498(19) 1 calc R U P D 2
H15J H -0.053316 0.042093 0.542420 0.091 Uiso 0.498(19) 1 calc R U P D 2
C16E C 0.109(4) 0.0732(10) 0.464(2) 0.060(8) Uani 0.498(19) 1 d D U P D 2
H16G H 0.208474 0.067801 0.462098 0.072 Uiso 0.498(19) 1 calc R U P D 2
H16H H 0.072298 0.068082 0.398053 0.072 Uiso 0.498(19) 1 calc R U P D 2
C11E C 0.079(4) 0.1278(10) 0.497(2) 0.051(8) Uani 0.498(19) 1 d D U P D 2
H11E H 0.163383 0.130306 0.537211 0.061 Uiso 0.498(19) 1 calc R U P D 2
C12E C -0.003(4) 0.1236(13) 0.575(2) 0.056(8) Uani 0.498(19) 1 d D U P D 2
H12I H -0.088981 0.107186 0.553674 0.067 Uiso 0.498(19) 1 calc R U P D 2
H12J H -0.025318 0.158871 0.597183 0.067 Uiso 0.498(19) 1 calc R U P D 2
C13E C 0.057(5) 0.0917(18) 0.664(4) 0.067(12) Uani 0.498(19) 1 d D U P D 2
H13G H -0.017649 0.084697 0.710153 0.081 Uiso 0.498(19) 1 calc R U P D 2
H13H H 0.126120 0.112779 0.697530 0.081 Uiso 0.498(19) 1 calc R U P D 2
C14E C 0.123(5) 0.0381(19) 0.631(3) 0.066(11) Uani 0.498(19) 1 d D U P D 2
H14G H 0.222843 0.040613 0.622403 0.079 Uiso 0.498(19) 1 calc R U P D 2
H14H H 0.101553 0.009401 0.675781 0.079 Uiso 0.498(19) 1 calc R U P D 2
C13B C 0.596(7) 0.4101(11) 0.589(2) 0.086(12) Uani 0.72(13) 1 d D U P E 3
H13I H 0.641474 0.407337 0.525439 0.104 Uiso 0.72(13) 1 calc R U P E 3
H13J H 0.496338 0.407014 0.578331 0.104 Uiso 0.72(13) 1 calc R U P E 3
C13F C 0.65(2) 0.417(3) 0.601(9) 0.092(19) Uani 0.28(13) 1 d D U P E 4
H13K H 0.738036 0.418607 0.567182 0.110 Uiso 0.28(13) 1 calc R U P E 4
H13L H 0.579252 0.412873 0.550051 0.110 Uiso 0.28(13) 1 calc R U P E 4

loop_
_atom_site_aniso_label
_atom_site_aniso_U_11
_atom_site_aniso_U_22
_atom_site_aniso_U_33
_atom_site_aniso_U_23
_atom_site_aniso_U_13
_atom_site_aniso_U_12
Cl1C 0.092(3) 0.073(3) 0.0348(18) -0.0025(19) 0.0120(19) 0.023(2)
Cl1D 0.063(2) 0.076(2) 0.0363(17) -0.0110(18) 0.0168(17) -0.013(2)
Cl1B 0.069(3) 0.107(3) 0.041(2) -0.025(2) -0.0019(18) 0.019(2)
Cl1A 0.115(4) 0.102(4) 0.038(2) -0.002(2) -0.003(2) -0.034(3)
O2D 0.041(5) 0.062(6) 0.035(5) -0.004(4) 0.015(4) 0.000(4)
O2A 0.039(5) 0.069(6) 0.032(5) -0.002(4) 0.012(4) -0.005(5)
O1A 0.052(6) 0.054(6) 0.019(4) -0.002(4) 0.010(4) -0.006(4)
O1C 0.038(5) 0.067(6) 0.032(5) -0.014(4) 0.002(4) 0.010(5)
O1D 0.040(5) 0.061(6) 0.052(6) -0.009(5) 0.015(5) -0.008(5)
O2B 0.035(5) 0.069(6) 0.030(5) -0.005(4) 0.011(4) 0.006(4)
O1B 0.047(6) 0.071(7) 0.028(5) 0.002(5) 0.004(4) 0.013(5)
O3A 0.042(6) 0.062(6) 0.042(5) -0.004(5) 0.011(4) -0.001(5)
O2C 0.043(5) 0.068(6) 0.018(4) 0.002(4) 0.001(4) -0.005(5)
N1A 0.045(7) 0.049(7) 0.032(6) -0.001(5) 0.008(5) -0.008(5)
O3B 0.038(5) 0.056(6) 0.035(5) -0.012(4) 0.004(4) -0.002(4)
N1B 0.042(6) 0.057(7) 0.021(5) 0.002(5) 0.002(5) 0.000(5)
O3D 0.044(6) 0.076(7) 0.019(4) -0.002(4) 0.005(4) 0.014(5)
O3C 0.045(6) 0.074(7) 0.029(5) 0.002(4) 0.004(4) -0.001(5)
N1C 0.039(6) 0.053(7) 0.038(6) -0.007(5) 0.005(5) -0.011(5)
N1D 0.044(7) 0.062(7) 0.028(6) 0.000(5) 0.012(5) 0.001(6)
C1A 0.055(9) 0.035(7) 0.038(8) 0.007(6) 0.018(7) 0.002(6)
C1D 0.036(7) 0.057(8) 0.015(6) -0.002(6) 0.003(5) -0.004(6)
C2A 0.046(9) 0.067(9) 0.029(7) -0.007(7) 0.011(6) 0.016(7)
C9C 0.061(9) 0.038(7) 0.020(6) -0.004(5) 0.006(6) 0.005(6)
C1B 0.050(8) 0.042(7) 0.021(6) 0.002(5) 0.009(6) 0.002(6)
C9A 0.039(7) 0.048(8) 0.040(7) -0.004(6) 0.018(6) 0.004(6)
C11A 0.042(8) 0.058(9) 0.037(7) 0.006(7) 0.004(6) -0.010(7)
C3D 0.042(8) 0.052(9) 0.045(8) 0.007(7) 0.018(7) -0.001(6)
C1C 0.064(10) 0.051(8) 0.017(6) 0.002(6) 0.019(6) -0.010(7)
C3B 0.045(8) 0.049(8) 0.027(6) -0.006(6) 0.004(6) -0.002(6)
C2B 0.041(8) 0.061(9) 0.020(6) 0.002(6) 0.009(6) -0.002(6)
C3A 0.047(9) 0.057(9) 0.048(8) 0.012(7) 0.013(7) 0.016(7)
C3C 0.030(7) 0.059(9) 0.041(7) -0.009(7) -0.002(6) 0.000(6)
C2D 0.040(7) 0.069(9) 0.016(6) -0.009(6) 0.015(5) 0.005(6)
C2C 0.036(8) 0.052(8) 0.035(7) 0.005(6) 0.004(6) -0.010(6)
C9B 0.041(8) 0.052(9) 0.048(8) -0.004(7) 0.017(7) -0.004(7)
C8C 0.054(9) 0.053(9) 0.037(8) 0.007(7) 0.012(7) 0.000(7)
C4D 0.048(9) 0.044(8) 0.051(8) -0.003(7) 0.009(7) -0.007(7)
C11C 0.051(9) 0.049(9) 0.053(9) 0.011(7) 0.016(7) 0.011(7)
C9D 0.054(9) 0.049(8) 0.040(7) -0.003(7) -0.001(7) 0.002(7)
C4B 0.050(10) 0.100(14) 0.053(10) -0.024(9) -0.005(8) 0.010(9)
C8A 0.037(8) 0.056(10) 0.064(10) -0.008(8) 0.009(8) -0.005(7)
C11B 0.064(10) 0.053(8) 0.040(7) 0.000(6) 0.003(7) 0.002(7)
C13C 0.091(13) 0.060(10) 0.040(8) 0.005(7) 0.008(9) 0.017(9)
C4C 0.037(8) 0.086(11) 0.037(8) 0.003(8) 0.006(7) 0.022(8)
C5D 0.057(11) 0.074(12) 0.063(11) -0.021(9) -0.004(9) 0.004(9)
C10A 0.069(10) 0.038(7) 0.033(7) -0.008(6) -0.001(7) -0.004(7)
C14C 0.089(13) 0.074(12) 0.046(9) 0.026(9) 0.008(9) 0.011(10)
C16C 0.058(9) 0.038(8) 0.050(8) -0.002(6) 0.022(7) -0.002(7)
C13A 0.080(12) 0.076(12) 0.044(9) -0.004(8) 0.020(8) -0.011(9)
C7D 0.072(11) 0.039(9) 0.079(12) -0.002(8) 0.024(10) -0.012(8)
C8D 0.049(10) 0.060(10) 0.053(9) 0.010(8) -0.005(7) -0.008(7)
C12A 0.071(11) 0.076(11) 0.028(7) -0.003(7) 0.016(7) -0.006(8)
C4A 0.053(10) 0.087(12) 0.059(10) -0.034(9) 0.027(8) -0.019(9)
C7B 0.065(11) 0.049(9) 0.072(11) -0.005(8) 0.019(9) -0.007(8)
C16B 0.098(14) 0.051(9) 0.047(8) -0.007(7) -0.011(9) -0.006(9)
C16A 0.048(9) 0.053(9) 0.048(8) 0.002(7) 0.014(7) -0.004(7)
C7C 0.067(11) 0.069(11) 0.060(10) 0.012(9) 0.008(9) 0.002(9)
C14A 0.085(13) 0.042(9) 0.053(9) 0.015(7) -0.009(8) -0.016(8)
C6C 0.068(11) 0.054(10) 0.064(10) -0.003(9) -0.010(9) 0.011(8)
C8B 0.055(10) 0.055(10) 0.073(11) -0.010(8) 0.020(9) 0.007(8)
C10D 0.052(10) 0.050(9) 0.077(11) -0.014(8) -0.006(8) -0.003(7)
C6D 0.068(12) 0.050(11) 0.122(17) 0.003(11) 0.003(12) 0.001(9)
C15A 0.063(11) 0.060(10) 0.060(10) 0.011(8) 0.002(9) -0.007(8)
C12C 0.063(10) 0.062(10) 0.037(8) 0.002(7) -0.008(7) 0.005(8)
C5B 0.099(16) 0.062(12) 0.089(14) -0.041(11) 0.029(12) -0.010(10)
C7A 0.047(10) 0.062(11) 0.104(14) -0.015(10) 0.002(10) -0.003(8)
C10C 0.059(10) 0.070(10) 0.046(8) -0.027(7) 0.030(7) -0.014(8)
C6B 0.057(11) 0.063(12) 0.145(19) -0.012(13) 0.043(13) -0.005(9)
C5C 0.091(14) 0.058(11) 0.058(10) -0.024(9) -0.008(9) 0.014(9)
C5A 0.112(17) 0.089(14) 0.075(13) -0.033(12) 0.042(13) -0.039(13)
C15C 0.057(10) 0.049(9) 0.064(10) 0.022(7) 0.011(8) 0.015(7)
C14B 0.093(14) 0.059(9) 0.067(10) 0.029(8) 0.016(9) 0.000(9)
C15B 0.061(11) 0.076(10) 0.061(9) 0.002(8) -0.010(8) 0.000(8)
C12B 0.135(16) 0.064(10) 0.056(10) 0.001(8) 0.022(10) 0.029(11)
C6A 0.067(12) 0.052(10) 0.108(15) -0.025(11) 0.030(11) -0.029(9)
C10B 0.046(9) 0.074(10) 0.040(8) 0.003(7) 0.015(7) -0.004(7)
C11D 0.030(13) 0.045(12) 0.041(12) 0.006(10) -0.009(11) 0.011(11)
C12D 0.11(3) 0.078(18) 0.042(16) 0.010(15) 0.005(17) 0.00(2)
C16D 0.039(17) 0.043(14) 0.064(18) 0.008(12) 0.009(14) -0.005(12)
C13D 0.07(3) 0.08(2) 0.033(17) 0.022(16) 0.014(17) 0.026(18)
C14D 0.048(17) 0.069(16) 0.062(17) 0.010(13) 0.020(14) 0.011(14)
C15D 0.042(17) 0.053(17) 0.11(2) 0.040(16) 0.010(17) 0.023(13)
C15E 0.095(18) 0.063(14) 0.071(15) 0.007(12) 0.006(13) 0.015(14)
C16E 0.060(16) 0.053(13) 0.067(14) 0.008(11) 0.003(13) 0.017(13)
C11E 0.065(16) 0.051(12) 0.036(12) -0.003(11) 0.023(13) 0.016(13)
C12E 0.06(2) 0.061(18) 0.050(16) 0.010(13) 0.005(13) 0.001(14)
C13E 0.10(2) 0.050(16) 0.056(15) 0.018(12) 0.007(16) -0.001(15)
C14E 0.07(2) 0.058(16) 0.070(16) 0.008(13) 0.008(15) 0.010(15)
C13B 0.16(4) 0.056(13) 0.038(13) 0.020(9) 0.042(18) 0.023(15)
C13F 0.16(5) 0.07(2) 0.05(3) 0.015(18) 0.01(3) 0.01(3)

loop_
_atom_type_symbol
_atom_type_description
_atom_type_scat_dispersion_real
_atom_type_scat_dispersion_imag
_atom_type_scat_source
C C 0.0181 0.0091 'International Tables Vol C Tables 4.2.6.8 and 6.1.1.4'
H H 0.0000 0.0000 'International Tables Vol C Tables 4.2.6.8 and 6.1.1.4'
N N 0.0311 0.0180 'International Tables Vol C Tables 4.2.6.8 and 6.1.1.4'
O O 0.0492 0.0322 'International Tables Vol C Tables 4.2.6.8 and 6.1.1.4'
Cl Cl 0.3639 0.7018 'International Tables Vol C Tables 4.2.6.8 and 6.1.1.4'

loop_
_geom_angle_atom_site_label_1
_geom_angle_atom_site_label_2
_geom_angle_atom_site_label_3
_geom_angle
_geom_angle_site_symmetry_1
_geom_angle_site_symmetry_3
_geom_angle_publ_flag
O1A C1A O2A 120.9(12) . . ?
O1A C1A C2A 124.7(11) . . ?
O2A C1A C2A 114.4(12) . . ?
O1D C1D O2D 124.6(12) . . ?
O1D C1D C2D 118.8(9) . . ?
O2D C1D C2D 116.6(10) . . ?
C1A C2A O3A 111.8(11) . . ?
C1A C2A C3A 108.2(11) . . ?
O3A C2A C3A 105.8(10) . . ?
N1C C9C C10C 109.1(10) . . ?
N1C C9C C11C 110.9(9) . . ?
C10C C9C C11C 115.3(11) . . ?
O2B C1B O1B 123.9(12) . . ?
O2B C1B C2B 117.5(10) . . ?
O1B C1B C2B 118.3(12) . . ?
N1A C9A C10A 110.6(11) . . ?
N1A C9A C11A 109.9(10) . . ?
C10A C9A C11A 115.6(11) . . ?
C12A C11A C16A 110.3(11) . . ?
C12A C11A C9A 112.5(11) . . ?
C16A C11A C9A 111.8(10) . . ?
C4D C3D C8D 116.1(13) . . ?
C4D C3D C2D 124.4(11) . . ?
C8D C3D C2D 119.5(12) . . ?
O2C C1C O1C 126.2(13) . . ?
O2C C1C C2C 116.0(10) . . ?
O1C C1C C2C 117.8(12) . . ?
C8B C3B C4B 119.5(14) . . ?
C8B C3B C2B 119.2(12) . . ?
C4B C3B C2B 121.3(13) . . ?
O3B C2B C1B 111.7(10) . . ?
O3B C2B C3B 109.3(11) . . ?
C1B C2B C3B 106.1(10) . . ?
C8A C3A C4A 117.9(16) . . ?
C8A C3A C2A 120.3(14) . . ?
C4A C3A C2A 121.8(14) . . ?
C4C C3C C8C 114.1(13) . . ?
C4C C3C C2C 126.3(13) . . ?
C8C C3C C2C 119.5(11) . . ?
O3D C2D C3D 111.5(10) . . ?
O3D C2D C1D 111.7(10) . . ?
C3D C2D C1D 108.1(10) . . ?
O3C C2C C3C 110.7(11) . . ?
O3C C2C C1C 113.0(10) . . ?
C3C C2C C1C 107.0(10) . . ?
C10B C9B N1B 106.3(11) . . ?
C10B C9B C11B 116.0(11) . . ?
N1B C9B C11B 109.0(11) . . ?
C7C C8C C3C 122.0(13) . . ?
C5D C4D C3D 122.1(14) . . ?
C5D C4D Cl1D 116.4(12) . . ?
C3D C4D Cl1D 121.5(10) . . ?
C9C C11C C12C 114.2(12) . . ?
C9C C11C C16C 112.0(11) . . ?
C12C C11C C16C 110.3(11) . . ?
N1D C9D C10D 107.7(11) . . ?
N1D C9D C11E 111.0(12) . . ?
C10D C9D C11E 125.9(17) . . ?
N1D C9D C11D 111.7(13) . . ?
C10D C9D C11D 99.6(15) . . ?
C5B C4B C3B 122.7(17) . . ?
C5B C4B Cl1B 115.1(13) . . ?
C3B C4B Cl1B 122.2(13) . . ?
C3A C8A C7A 125.2(17) . . ?
C12B C11B C16B 110.5(13) . . ?
C12B C11B C9B 113.3(12) . . ?
C16B C11B C9B 108.6(12) . . ?
C12C C13C C14C 110.4(12) . . ?
C5C C4C C3C 121.1(14) . . ?
C5C C4C Cl1C 120.4(12) . . ?
C3C C4C Cl1C 118.5(13) . . ?
C6D C5D C4D 118.6(15) . . ?
C15C C14C C13C 110.3(13) . . ?
C15C C16C C11C 111.0(11) . . ?
C12A C13A C14A 112.6(12) . . ?
C8D C7D C6D 119.9(16) . . ?
C7D C8D C3D 122.0(14) . . ?
C13A C12A C11A 111.7(13) . . ?
C3A C4A C5A 122.9(19) . . ?
C3A C4A Cl1A 123.1(13) . . ?
C5A C4A Cl1A 114.1(14) . . ?
C6B C7B C8B 118.3(16) . . ?
C15B C16B C11B 113.1(13) . . ?
C15A C16A C11A 111.0(11) . . ?
C8C C7C C6C 121.6(15) . . ?
C15A C14A C13A 112.9(12) . . ?
C7C C6C C5C 118.2(16) . . ?
C3B C8B C7B 119.8(16) . . ?
C7D C6D C5D 121.2(16) . . ?
C14A C15A C16A 109.4(13) . . ?
C13C C12C C11C 112.0(13) . . ?
C6B C5B C4B 114.9(17) . . ?
C8A C7A C6A 118.6(18) . . ?
C5B C6B C7B 124.7(17) . . ?
C6C C5C C4C 122.6(15) . . ?
C4A C5A C6A 118.3(18) . . ?
C14C C15C C16C 114.2(13) . . ?
C13F C14B C15B 117(5) . . ?
C13B C14B C15B 107(2) . . ?
C16B C15B C14B 109.0(13) . . ?
C11B C12B C13F 113(5) . . ?
C11B C12B C13B 108(2) . . ?
C7A C6A C5A 116.9(16) . . ?
C12D C11D C16D 110(2) . . ?
C12D C11D C9D 127(2) . . ?
C16D C11D C9D 118(2) . . ?
C11D C12D C13D 127(3) . . ?
C11D C16D C15D 116(2) . . ?
C12D C13D C14D 108(3) . . ?
C15D C14D C13D 109(3) . . ?
C14D C15D C16D 107(3) . . ?
C16E C15E C14E 107(3) . . ?
C11E C16E C15E 110(2) . . ?
C12E C11E C16E 107(2) . . ?
C12E C11E C9D 140(2) . . ?
C16E C11E C9D 112.2(18) . . ?
C11E C12E C13E 116(3) . . ?
C12E C13E C14E 112(4) . . ?
C15E C14E C13E 96(4) . . ?
C14B C13B C12B 107(3) . . ?
C14B C13F C12B 124(8) . . ?

loop_
_geom_bond_atom_site_label_1
_geom_bond_atom_site_label_2
_geom_bond_distance
_geom_bond_site_symmetry_2
_geom_bond_publ_flag
Cl1C C4C 1.743(15) . ?
Cl1D C4D 1.740(14) . ?
Cl1B C4B 1.759(18) . ?
Cl1A C4A 1.776(19) . ?
O2D C1D 1.261(12) . ?
O2A C1A 1.310(13) . ?
O1A C1A 1.265(15) . ?
O1C C1C 1.266(13) . ?
O1D C1D 1.252(13) . ?
O2B C1B 1.260(14) . ?
O1B C1B 1.277(12) . ?
O3A C2A 1.464(13) . ?
O2C C1C 1.222(15) . ?
N1A C9A 1.465(15) . ?
O3B C2B 1.364(14) . ?
N1B C9B 1.518(16) . ?
O3D C2D 1.398(11) . ?
O3C C2C 1.417(15) . ?
N1C C9C 1.469(15) . ?
N1D C9D 1.470(16) . ?
C1A C2A 1.415(19) . ?
C1D C2D 1.521(17) . ?
C2A C3A 1.597(19) . ?
C9C C10C 1.520(15) . ?
C9C C11C 1.536(16) . ?
C1B C2B 1.538(17) . ?
C9A C10A 1.478(18) . ?
C9A C11A 1.564(17) . ?
C11A C12A 1.542(16) . ?
C11A C16A 1.546(18) . ?
C3D C4D 1.397(17) . ?
C3D C8D 1.402(17) . ?
C3D C2D 1.501(18) . ?
C1C C2C 1.556(19) . ?
C3B C8B 1.325(18) . ?
C3B C4B 1.399(18) . ?
C3B C2B 1.587(18) . ?
C3A C8A 1.291(18) . ?
C3A C4A 1.341(19) . ?
C3C C4C 1.396(17) . ?
C3C C8C 1.438(17) . ?
C3C C2C 1.513(17) . ?
C9B C10B 1.431(18) . ?
C9B C11B 1.538(18) . ?
C8C C7C 1.33(2) . ?
C4D C5D 1.37(2) . ?
C11C C12C 1.55(2) . ?
C11C C16C 1.564(18) . ?
C9D C10D 1.492(18) . ?
C9D C11E 1.50(2) . ?
C9D C11D 1.54(2) . ?
C4B C5B 1.39(2) . ?
C8A C7A 1.37(2) . ?
C11B C12B 1.503(18) . ?
C11B C16B 1.507(19) . ?
C13C C12C 1.483(18) . ?
C13C C14C 1.57(2) . ?
C4C C5C 1.36(2) . ?
C5D C6D 1.37(2) . ?
C14C C15C 1.49(2) . ?
C16C C15C 1.509(16) . ?
C13A C12A 1.50(2) . ?
C13A C14A 1.54(2) . ?
C7D C8D 1.351(19) . ?
C7D C6D 1.36(2) . ?
C4A C5A 1.37(2) . ?
C7B C6B 1.37(2) . ?
C7B C8B 1.401(19) . ?
C16B C15B 1.50(2) . ?
C16A C15A 1.539(19) . ?
C7C C6C 1.34(2) . ?
C14A C15A 1.496(19) . ?
C6C C5C 1.35(2) . ?
C5B C6B 1.34(2) . ?
C7A C6A 1.39(2) . ?
C5A C6A 1.43(3) . ?
C14B C13F 1.27(11) . ?
C14B C13B 1.53(4) . ?
C14B C15B 1.554(18) . ?
C12B C13F 1.57(4) . ?
C12B C13B 1.61(3) . ?
C11D C12D 1.33(3) . ?
C11D C16D 1.48(3) . ?
C12D C13D 1.60(4) . ?
C16D C15D 1.56(3) . ?
C13D C14D 1.63(3) . ?
C14D C15D 1.50(3) . ?
C15E C16E 1.50(3) . ?
C15E C14E 1.54(4) . ?
C16E C11E 1.49(3) . ?
C11E C12E 1.32(3) . ?
C12E C13E 1.57(4) . ?
C13E C14E 1.57(3) . ?
